data_1560471
loop_
_publ_author_name
'Iyer, Abishek K.'
'Yin, Wenlong'
'Lee, Emma J.'
'Lin, Xinsong'
'Mar, Arthur'

_publ_section_title
;
 Quaternary rare-earth sulfides RE 3 M 0.5 GeS 7 (RE=La--Nd, Sm; M=Co, Ni)
 and Y 3 Pd 0.5 SiS 7
;
_journal_name_full 'Journal of Solid State Chemistry'
_journal_page_first 14
_journal_page_last 23
_journal_paper_doi 10.1016/j.jssc.2017.03.009
_journal_volume 250
_journal_year 2017
_chemical_absolute_configuration ad
_chemical_formula_structural 'Sm3 Ni0.50 Ge S7'
_chemical_formula_sum 'Ge Ni0.5 S7 Sm3'
_chemical_formula_weight 777.42
_chemical_name_common 'samarium nickel germanium sulfide (3/0.5/1/7)'
_chemical_name_systematic 'samarium nickel germanium sulfide (3/0.5/1/7)'
_space_group_crystal_system hexagonal
_space_group_IT_number 173
_space_group_name_Hall 'P 6c'
_space_group_name_H-M_alt 'P 63'
_atom_sites_solution_hydrogens .
_audit_creation_method SHELXL-2014/7
_cell_angle_alpha 90
_cell_angle_beta 90
_cell_angle_gamma 120
_cell_formula_units_Z 2
_cell_length_a 9.9642(8)
_cell_length_b 9.9642(8)
_cell_length_c 5.7436(5)
_cell_measurement_reflns_used 2179
_cell_measurement_temperature 296(2)
_cell_measurement_theta_max 27.90
_cell_measurement_theta_min 4.26
_cell_volume 493.86(7)
_computing_cell_refinement 'Bruker SAINT 8.34A (Bruker, 2013)'
_computing_data_collection 'Bruker APEX 2 (Bruker, 2008)'
_computing_data_reduction 'Bruker SAINT 8.34A'
_computing_molecular_graphics 'ATOMS 5.1 (Dowty, 1999)'
_computing_publication_material 'SHELXL-2014/7 (Sheldrick, 2014)'
_computing_structure_refinement 'SHELXL-2014/7 (Sheldrick, 2014)'
_computing_structure_solution 'SHELXS-97 (Sheldrick, 2008)'
_diffrn_ambient_temperature 296(2)
_diffrn_measured_fraction_theta_full 1.000
_diffrn_measured_fraction_theta_max 1.000
_diffrn_measurement_device_type 'Bruker PLATFORM/SMART APEX II CCD'
_diffrn_measurement_method '\w and \f scans'
_diffrn_radiation_type MoK\a
_diffrn_radiation_wavelength 0.71073
_diffrn_reflns_av_R_equivalents 0.0600
_diffrn_reflns_av_unetI/netI 0.0387
_diffrn_reflns_Laue_measured_fraction_full 1.000
_diffrn_reflns_Laue_measured_fraction_max 1.000
_diffrn_reflns_limit_h_max 15
_diffrn_reflns_limit_h_min -15
_diffrn_reflns_limit_k_max 14
_diffrn_reflns_limit_k_min -15
_diffrn_reflns_limit_l_max 8
_diffrn_reflns_limit_l_min -8
_diffrn_reflns_number 7111
_diffrn_reflns_point_group_measured_fraction_full 1.000
_diffrn_reflns_point_group_measured_fraction_max 1.000
_diffrn_reflns_theta_full 25.242
_diffrn_reflns_theta_max 33.149
_diffrn_reflns_theta_min 2.360
_diffrn_source 'fine-focus sealed tube'
_exptl_absorpt_coefficient_mu 22.917
_exptl_absorpt_correction_T_max 0.572
_exptl_absorpt_correction_T_min 0.431
_exptl_absorpt_correction_type numerical
_exptl_absorpt_process_details 'SHELXL-2014/7 (Sheldrick, 2014)'
_exptl_crystal_colour grey
_exptl_crystal_density_diffrn 5.228
_exptl_crystal_description irregular
_exptl_crystal_F_000 688
_exptl_crystal_size_max 0.048
_exptl_crystal_size_mid 0.041
_exptl_crystal_size_min 0.037
_refine_diff_density_max 4.305
_refine_diff_density_min -1.409
_refine_diff_density_rms 0.336
_refine_ls_abs_structure_details
;
 Refined as an inversion twin.
;
_refine_ls_abs_structure_Flack -0.01(4)
_refine_ls_extinction_coef .
_refine_ls_extinction_method none
_refine_ls_goodness_of_fit_ref 1.137
_refine_ls_hydrogen_treatment undef
_refine_ls_matrix_type full
_refine_ls_number_parameters 40
_refine_ls_number_reflns 1263
_refine_ls_number_restraints 1
_refine_ls_restrained_S_all 1.137
_refine_ls_R_factor_all 0.0361
_refine_ls_R_factor_gt 0.0301
_refine_ls_shift/su_max 0.005
_refine_ls_shift/su_mean 0.000
_refine_ls_structure_factor_coef Fsqd
_refine_ls_weighting_details 'w=1/[\s^2^(Fo^2^)+(0.0223P)^2^+0.3401P] where P=(Fo^2^+2Fc^2^)/3'
_refine_ls_weighting_scheme calc
_refine_ls_wR_factor_gt 0.0581
_refine_ls_wR_factor_ref 0.0599
_reflns_Friedel_coverage 0.843
_reflns_Friedel_fraction_full 1.000
_reflns_Friedel_fraction_max 1.000
_reflns_number_gt 1128
_reflns_number_total 1263
_reflns_threshold_expression 'I > 2\s(I)'
_cod_data_source_file mmc21.cif
_cod_data_source_block 10
_cod_original_cell_volume 493.86(9)
_cod_original_formula_sum 'Ge Ni0.50 S7 Sm3'
_cod_database_code 1560471
_shelx_shelxl_version_number 2014/7
_shelx_space_group_comment
;
The symmetry employed for this shelxl refinement is uniquely defined
by the following loop, which should always be used as a source of
symmetry information in preference to the above space-group names.
They are only intended as comments.
;
_shelx_estimated_absorpt_t_min 0.406
_shelx_estimated_absorpt_t_max 0.484

loop_
_space_group_symop_operation_xyz
'x, y, z'
'-y, x-y, z'
'-x+y, -x, z'
'-x, -y, z+1/2'
'y, -x+y, z+1/2'
'x-y, x, z+1/2'

loop_
_atom_site_label
_atom_site_type_symbol
_atom_site_fract_x
_atom_site_fract_y
_atom_site_fract_z
_atom_site_U_iso_or_equiv
_atom_site_adp_type
_atom_site_occupancy
_atom_site_site_symmetry_order
_atom_site_calc_flag
_atom_site_refinement_flags_posn
_atom_site_refinement_flags_adp
_atom_site_refinement_flags_occupancy
_atom_site_disorder_assembly
_atom_site_disorder_group
Sm Sm 0.12991(4) 0.35587(4) 0.02096(18) 0.01061(11) Uani 1 1 d . . . . .
NiA Ni 0.0000 0.0000 0.2483(12) 0.0109(10) Uani 0.475(5) 3 d S T P . .
NiB Ni 0.0000 0.0000 0.03(2) 0.0109(10) Uani 0.025(5) 3 d S T P . .
Ge Ge 0.3333 0.6667 0.6019(3) 0.0108(3) Uani 1 3 d S T P . .
S1 S 0.2442(2) 0.1544(2) 0.0000(6) 0.0151(4) Uani 1 1 d . . . . .
S2 S 0.5195(3) 0.1000(3) 0.2570(4) 0.0120(4) Uani 1 1 d . . . . .
S3 S 0.3333 0.6667 0.2248(7) 0.0115(7) Uani 1 3 d S T P . .

loop_
_atom_site_aniso_label
_atom_site_aniso_U_11
_atom_site_aniso_U_22
_atom_site_aniso_U_33
_atom_site_aniso_U_23
_atom_site_aniso_U_13
_atom_site_aniso_U_12
Sm 0.01110(18) 0.00935(18) 0.01127(19) 0.0010(3) 0.0006(3) 0.00504(14)
NiA 0.0097(10) 0.0097(10) 0.013(3) 0.000 0.000 0.0048(5)
NiB 0.0097(10) 0.0097(10) 0.013(3) 0.000 0.000 0.0048(5)
Ge 0.0120(5) 0.0120(5) 0.0082(7) 0.000 0.000 0.0060(2)
S1 0.0134(9) 0.0113(8) 0.0224(13) 0.0020(12) 0.0002(12) 0.0075(7)
S2 0.0111(10) 0.0116(10) 0.0125(11) 0.0001(9) -0.0009(9) 0.0051(9)
S3 0.0130(11) 0.0130(11) 0.0085(19) 0.000 0.000 0.0065(5)

loop_
_atom_type_symbol
_atom_type_description
_atom_type_scat_dispersion_real
_atom_type_scat_dispersion_imag
_atom_type_scat_source
S S 0.1246 0.1234 'International Tables Vol C Tables 4.2.6.8 and 6.1.1.4'
Ni Ni 0.3393 1.1124 'International Tables Vol C Tables 4.2.6.8 and 6.1.1.4'
Ge Ge 0.1547 1.8001 'International Tables Vol C Tables 4.2.6.8 and 6.1.1.4'
Sm Sm -0.1638 3.4418 'International Tables Vol C Tables 4.2.6.8 and 6.1.1.4'

loop_
_geom_angle_atom_site_label_1
_geom_angle_atom_site_label_2
_geom_angle_atom_site_label_3
_geom_angle
_geom_angle_site_symmetry_1
_geom_angle_site_symmetry_3
S1 Sm S1 84.13(9) 2 .
S1 Sm S2 105.84(8) 2 5_564
S1 Sm S2 142.51(9) . 5_564
S1 Sm S1 78.18(8) 2 6
S1 Sm S1 77.97(7) . 6
S2 Sm S1 139.06(7) 5_564 6
S1 Sm S2 140.13(9) 2 6_554
S1 Sm S2 74.49(7) . 6_554
S2 Sm S2 75.36(10) 5_564 6_554
S1 Sm S2 127.51(6) 6 6_554
S1 Sm S3 149.44(8) 2 .
S1 Sm S3 117.48(5) . .
S2 Sm S3 70.98(8) 5_564 .
S1 Sm S3 85.28(9) 6 .
S2 Sm S3 69.77(7) 6_554 .
S1 Sm S2 72.24(7) 2 2
S1 Sm S2 144.30(8) . 2
S2 Sm S2 71.42(4) 5_564 2
S1 Sm S2 71.36(7) 6 2
S2 Sm S2 139.69(6) 6_554 2
S3 Sm S2 78.21(6) . 2
S1 Sm NiB 42.3(2) 2 .
S1 Sm NiB 42.2(2) . .
S2 Sm NiB 139(2) 5_564 .
S1 Sm NiB 70(2) 6 .
S2 Sm NiB 112.0(14) 6_554 .
S3 Sm NiB 150(2) . .
S2 Sm NiB 108.0(12) 2 .
S1 Sm S1 74.34(7) 2 6_554
S1 Sm S1 74.16(7) . 6_554
S2 Sm S1 74.11(7) 5_564 6_554
S1 Sm S1 142.40(8) 6 6_554
S2 Sm S1 67.68(6) 6_554 6_554
S3 Sm S1 130.10(9) . 6_554
S2 Sm S1 122.06(6) 2 6_554
NiB Sm S1 73(2) . 6_554
S1 Sm NiA 48.25(7) 2 .
S1 Sm NiA 48.19(7) . .
S2 Sm NiA 154.08(7) 5_564 .
S1 Sm NiA 47.68(12) 6 .
S2 Sm NiA 122.64(6) 6_554 .
S3 Sm NiA 130.40(13) . .
S2 Sm NiA 96.64(8) 2 .
NiB Sm NiA 22(2) . .
S1 Sm NiA 94.72(12) 6_554 .
S1 Sm NiA 47.06(7) 2 4_554
S1 Sm NiA 47.02(7) . 4_554
S2 Sm NiA 115.50(11) 5_564 4_554
S1 Sm NiA 97.21(11) 6 4_554
S2 Sm NiA 95.47(8) 6_554 4_554
S3 Sm NiA 162.47(3) . 4_554
S2 Sm NiA 119.08(6) 2 4_554
NiB Sm NiA 28(2) . 4_554
S1 Sm NiA 45.19(11) 6_554 4_554
NiA Sm NiA 49.532(10) . 4_554
NiB NiA NiB 180.000(18) . 4
NiB NiA S1 56.22(14) . 3
NiB NiA S1 123.78(15) 4 3
NiB NiA S1 56.22(14) . 2
NiB NiA S1 123.78(14) 4 2
S1 NiA S1 92.1(2) 3 2
NiB NiA S1 56.22(14) . .
NiB NiA S1 123.78(14) 4 .
S1 NiA S1 92.1(2) 3 .
S1 NiA S1 92.1(2) 2 .
NiB NiA S1 124.14(14) . 6
NiB NiA S1 55.86(14) 4 6
S1 NiA S1 179.6(3) 3 6
S1 NiA S1 88.17(4) 2 6
S1 NiA S1 88.17(4) . 6
NiB NiA S1 124.14(14) . 5
NiB NiA S1 55.86(14) 4 5
S1 NiA S1 88.17(4) 3 5
S1 NiA S1 179.6(3) 2 5
S1 NiA S1 88.17(4) . 5
S1 NiA S1 91.6(2) 6 5
NiB NiA S1 124.14(14) . 4
NiB NiA S1 55.86(14) 4 4
S1 NiA S1 88.17(4) 3 4
S1 NiA S1 88.17(4) 2 4
S1 NiA S1 179.6(3) . 4
S1 NiA S1 91.6(2) 6 4
S1 NiA S1 91.6(2) 5 4
NiB NiA NiA 180.0 . 4
NiB NiA NiA 0.000(18) 4 4
S1 NiA NiA 123.78(14) 3 4
S1 NiA NiA 123.78(14) 2 4
S1 NiA NiA 123.78(14) . 4
S1 NiA NiA 55.86(14) 6 4
S1 NiA NiA 55.86(14) 5 4
S1 NiA NiA 55.86(14) 4 4
NiB NiA NiA 0.000(1) . 4_554
NiB NiA NiA 180.000(18) 4 4_554
S1 NiA NiA 56.22(14) 3 4_554
S1 NiA NiA 56.22(14) 2 4_554
S1 NiA NiA 56.22(14) . 4_554
S1 NiA NiA 124.14(14) 6 4_554
S1 NiA NiA 124.14(14) 5 4_554
S1 NiA NiA 124.14(14) 4 4_554
NiA NiA NiA 180.0 4 4_554
NiB NiA Sm 67.21(11) . 2
NiB NiA Sm 112.79(11) 4 2
S1 NiA Sm 53.08(7) 3 2
S1 NiA Sm 53.39(8) 2 2
S1 NiA Sm 123.4(2) . 2
S1 NiA Sm 126.95(6) 6 2
S1 NiA Sm 126.64(6) 5 2
S1 NiA Sm 56.93(7) 4 2
NiA NiA Sm 112.79(11) 4 2
NiA NiA Sm 67.21(11) 4_554 2
NiB NiA Sm 67.21(11) . 3
NiB NiA Sm 112.79(11) 4 3
S1 NiA Sm 53.39(8) 3 3
S1 NiA Sm 123.4(2) 2 3
S1 NiA Sm 53.08(7) . 3
S1 NiA Sm 126.64(6) 6 3
S1 NiA Sm 56.93(7) 5 3
S1 NiA Sm 126.95(6) 4 3
NiA NiA Sm 112.79(11) 4 3
NiA NiA Sm 67.21(11) 4_554 3
Sm NiA Sm 105.96(12) 2 3
NiA NiB NiA 180.0 . 4_554
NiA NiB S1 94(4) . 3
NiA NiB S1 86(4) 4_554 3
NiA NiB S1 94(4) . 2
NiA NiB S1 86(4) 4_554 2
S1 NiB S1 119.4(10) 3 2
NiA NiB S1 94(4) . .
NiA NiB S1 86(4) 4_554 .
S1 NiB S1 119.4(10) 3 .
S1 NiB S1 119.4(10) 2 .
NiA NiB NiB 0.000(1) . 4
NiA NiB NiB 180.0 4_554 4
S1 NiB NiB 94(4) 3 4
S1 NiB NiB 94(4) 2 4
S1 NiB NiB 94(4) . 4
NiA NiB NiB 180.0 . 4_554
NiA NiB NiB 0.0 4_554 4_554
S1 NiB NiB 86(4) 3 4_554
S1 NiB NiB 86(4) 2 4_554
S1 NiB NiB 86(4) . 4_554
NiB NiB NiB 180.000(10) 4 4_554
NiA NiB Sm 91(2) . 2
NiA NiB Sm 89(2) 4_554 2
S1 NiB Sm 59.84(11) 3 2
S1 NiB Sm 60.22(11) 2 2
S1 NiB Sm 175(6) . 2
NiB NiB Sm 91(2) 4 2
NiB NiB Sm 89(2) 4_554 2
NiA NiB Sm 91(2) . 3
NiA NiB Sm 89(2) 4_554 3
S1 NiB Sm 60.22(11) 3 3
S1 NiB Sm 175(6) 2 3
S1 NiB Sm 59.84(11) . 3
NiB NiB Sm 91(2) 4 3
NiB NiB Sm 89(2) 4_554 3
Sm NiB Sm 119.98(12) 2 3
NiA NiB Sm 91(2) . .
NiA NiB Sm 89(2) 4_554 .
S1 NiB Sm 175(6) 3 .
S1 NiB Sm 59.84(11) 2 .
S1 NiB Sm 60.22(11) . .
NiB NiB Sm 91(2) 4 .
NiB NiB Sm 89(2) 4_554 .
Sm NiB Sm 119.98(12) 2 .
Sm NiB Sm 119.98(13) 3 .
S3 Ge S2 113.62(8) . 4_665
S3 Ge S2 113.62(8) . 5_565
S2 Ge S2 105.02(9) 4_665 5_565
S3 Ge S2 113.62(8) . 6
S2 Ge S2 105.02(9) 4_665 6
S2 Ge S2 105.02(9) 5_565 6
NiB S1 NiA 29(4) . .
NiB S1 NiA 39(4) . 4_554
NiA S1 NiA 67.93(5) . 4_554
NiB S1 Sm 77.89(12) . 3
NiA S1 Sm 78.67(6) . 3
NiA S1 Sm 81.56(7) 4_554 3
NiB S1 Sm 77.58(12) . .
NiA S1 Sm 78.42(7) . .
NiA S1 Sm 81.30(7) 4_554 .
Sm S1 Sm 155.26(9) 3 .
NiB S1 Sm 114(4) . 5_554
NiA S1 Sm 143.32(16) . 5_554
NiA S1 Sm 75.39(15) 4_554 5_554
Sm S1 Sm 96.54(9) 3 5_554
Sm S1 Sm 96.24(8) . 5_554
NiB S1 Sm 104(4) . 5
NiA S1 Sm 74.28(15) . 5
NiA S1 Sm 142.21(16) 4_554 5
Sm S1 Sm 91.47(8) 3 5
Sm S1 Sm 91.22(8) . 5
Sm S1 Sm 142.40(8) 5_554 5
Ge S2 Sm 90.96(8) 4_664 6_655
Ge S2 Sm 88.65(8) 4_664 5
Sm S2 Sm 109.75(9) 6_655 5
Ge S2 Sm 120.05(10) 4_664 3
Sm S2 Sm 143.39(9) 6_655 3
Sm S2 Sm 91.26(7) 5 3
Ge S3 Sm 113.26(8) . .
Ge S3 Sm 113.26(8) . 3_565
Sm S3 Sm 105.44(9) . 3_565
Ge S3 Sm 113.26(8) . 2_665
Sm S3 Sm 105.44(9) . 2_665
Sm S3 Sm 105.44(9) 3_565 2_665

loop_
_geom_bond_atom_site_label_1
_geom_bond_atom_site_label_2
_geom_bond_distance
_geom_bond_site_symmetry_2
Sm S1 2.749(2) 2
Sm S1 2.762(2) .
Sm S2 2.840(2) 5_564
Sm S1 2.919(3) 6
Sm S2 2.929(2) 6_554
Sm S3 2.9652(18) .
Sm S2 2.990(2) 2
Sm NiB 3.108(2) .
Sm S1 3.147(3) 6_554
Sm NiA 3.371(3) .
Sm NiA 3.480(3) 4_554
NiA NiB 1.26(13) .
NiA NiB 1.61(13) 4
NiA S1 2.565(5) 3
NiA S1 2.565(5) 2
NiA S1 2.565(5) .
NiA S1 2.576(5) 6
NiA S1 2.576(5) 5
NiA S1 2.576(5) 4
NiA NiA 2.8718(3) 4
NiA NiA 2.8718(3) 4_554
NiA Sm 3.371(3) 2
NiA Sm 3.371(3) 3
NiB NiA 1.61(13) 4_554
NiB S1 2.138(11) 3
NiB S1 2.138(11) 2
NiB S1 2.138(11) .
NiB NiB 2.8718(3) 4
NiB NiB 2.8718(3) 4_554
NiB Sm 3.108(2) 2
NiB Sm 3.108(2) 3
Ge S3 2.166(4) .
Ge S2 2.222(3) 4_665
Ge S2 2.222(3) 5_565
Ge S2 2.222(2) 6
S1 NiA 2.576(5) 4_554
S1 Sm 2.749(2) 3
S1 Sm 2.919(3) 5_554
S1 Sm 3.147(3) 5
S2 Ge 2.222(2) 4_664
S2 Sm 2.840(2) 6_655
S2 Sm 2.929(2) 5
S2 Sm 2.990(2) 3
S3 Sm 2.9653(18) 3_565
S3 Sm 2.9653(18) 2_665
